data_4080362
loop_
_publ_author_name
'Bakewell, Clare'
'Cao, Thi-Phuong-Anh'
'Le Goff, Xavier F.'
'Long, Nicholas J.'
'Auffrant, Audrey'
'Williams, Charlotte K.'

_publ_section_title
;
 Yttrium Phosphasalen Initiators forrac-Lactide Polymerization
;
_journal_issue 5
_journal_name_full Organometallics
_journal_page_first 1475
_journal_paper_doi 10.1021/om301129k
_journal_volume 32
_journal_year 2013
_chemical_formula_moiety 'C65 H87 N2 O4 P2 Y'
_chemical_formula_sum 'C65 H87 N2 O4 P2 Y'
_chemical_formula_weight 1111.22
_chemical_name_systematic
; 
 ? 
;
_space_group_IT_number 14
_symmetry_cell_setting monoclinic
_symmetry_space_group_name_Hall '-P 2ybc'
_symmetry_space_group_name_H-M 'P 1 21/c 1'
_atom_sites_solution_hydrogens geom
_atom_sites_solution_primary direct
_atom_sites_solution_secondary difmap
_audit_creation_method SHELXL-97
_cell_angle_alpha 90.00
_cell_angle_beta 113.905(5)
_cell_angle_gamma 90.00
_cell_formula_units_Z 4
_cell_length_a 11.409(1)
_cell_length_b 27.849(1)
_cell_length_c 21.019(1)
_cell_measurement_reflns_used 1449
_cell_measurement_temperature 150.0(1)
_cell_measurement_theta_max 27.485
_cell_measurement_theta_min 0.998
_cell_volume 6105.5(7)
_computing_cell_refinement 'DENZO (Otwinowski & Minor, 1997) & COLLECT'
_computing_data_collection 'COLLECT (Hooft, R.W.W., 1998)'
_computing_data_reduction 'DENZO & COLLECT'
_computing_molecular_graphics 'PLATON (Spek, 2009)'
_computing_publication_material 'PLATON (Spek, 2009)'
_computing_structure_refinement 'SHELXL-97 (Sheldrick, 1997)'
_computing_structure_solution 'SIR97 (Altomare et al., 1999)'
_diffrn_ambient_temperature 150.0(1)
_diffrn_measured_fraction_theta_full 0.993
_diffrn_measured_fraction_theta_max 0.993
_diffrn_measurement_device_type KappaCCD
_diffrn_measurement_method 'phi and omega scans'
_diffrn_radiation_monochromator graphite
_diffrn_radiation_source 'fine-focus sealed tube'
_diffrn_radiation_type MoK\a
_diffrn_radiation_wavelength 0.71069
_diffrn_reflns_av_R_equivalents 0.0342
_diffrn_reflns_av_sigmaI/netI 0.0304
_diffrn_reflns_limit_h_max 13
_diffrn_reflns_limit_h_min -13
_diffrn_reflns_limit_k_max 33
_diffrn_reflns_limit_k_min -32
_diffrn_reflns_limit_l_max 25
_diffrn_reflns_limit_l_min -25
_diffrn_reflns_number 41671
_diffrn_reflns_theta_full 25.02
_diffrn_reflns_theta_max 25.02
_diffrn_reflns_theta_min 2.84
_exptl_absorpt_coefficient_mu 1.054
_exptl_absorpt_correction_T_max 0.8012
_exptl_absorpt_correction_T_min 0.6778
_exptl_absorpt_correction_type multi-scan
_exptl_absorpt_process_details 'DENZO/SCALEPACK (Otwinowski & Minor, 1996)'
_exptl_crystal_colour Colorless
_exptl_crystal_density_diffrn 1.209
_exptl_crystal_density_method 'not measured'
_exptl_crystal_description Block
_exptl_crystal_F_000 2368
_exptl_crystal_size_max 0.40
_exptl_crystal_size_mid 0.26
_exptl_crystal_size_min 0.22
_refine_diff_density_max 3.735
_refine_diff_density_min -2.505
_refine_diff_density_rms 0.088
_refine_ls_extinction_method none
_refine_ls_goodness_of_fit_ref 1.159
_refine_ls_hydrogen_treatment constr
_refine_ls_matrix_type full
_refine_ls_number_parameters 684
_refine_ls_number_reflns 10712
_refine_ls_number_restraints 0
_refine_ls_restrained_S_all 1.159
_refine_ls_R_factor_all 0.0860
_refine_ls_R_factor_gt 0.0783
_refine_ls_shift/su_max 0.000
_refine_ls_shift/su_mean 0.000
_refine_ls_structure_factor_coef Fsqd
_refine_ls_weighting_details 'calc w=1/[\s^2^(Fo^2^)+(0.0000P)^2^+34.6680P] where P=(Fo^2^+2Fc^2^)/3'
_refine_ls_weighting_scheme calc
_refine_ls_wR_factor_gt 0.1588
_refine_ls_wR_factor_ref 0.1628
_reflns_number_gt 9775
_reflns_number_total 10712
_reflns_threshold_expression >2sigma(I)
_cod_data_source_file om301129k_si_001.cif
_cod_data_source_block pa666
_cod_depositor_comments
;
The following automatic conversions were performed:

'_symmetry_cell_setting' value 'Monoclinic' changed to 'monoclinic'
according to /home/saulius/struct/CIF-dictionaries/cif_core.dic
dictionary named 'cif_core.dic' version 2.4.2 from 2011-04-26.

Automatic conversion script
Id: cif_fix_values 1891 2012-01-12 08:04:46Z andrius 
;
_cod_original_cell_volume 6105.5(6)
_cod_original_sg_symbol_H-M 'P21/c     '
_cod_database_code 4080362

loop_
_symmetry_equiv_pos_as_xyz
'x, y, z'
'-x, y+1/2, -z+1/2'
'-x, -y, -z'
'x, -y-1/2, z-1/2'

loop_
_atom_site_label
_atom_site_type_symbol
_atom_site_fract_x
_atom_site_fract_y
_atom_site_fract_z
_atom_site_U_iso_or_equiv
_atom_site_adp_type
_atom_site_occupancy
_atom_site_symmetry_multiplicity
_atom_site_calc_flag
_atom_site_refinement_flags
Y1 Y 0.29445(5) 0.288894(17) 0.09529(3) 0.02634(14) Uani 1 1 d .
P1 P 0.42602(11) 0.37552(4) 0.02948(6) 0.0197(3) Uani 1 1 d .
P5 P 0.34844(11) 0.16775(4) 0.11066(6) 0.0195(3) Uani 1 1 d .
O1 O 0.2724(3) 0.36655(11) 0.11434(17) 0.0245(7) Uani 1 1 d .
O2 O 0.2464(3) 0.24551(11) 0.16835(17) 0.0237(7) Uani 1 1 d .
O3 O 0.1177(3) 0.28142(13) 0.01254(16) 0.0285(8) Uani 1 1 d .
O4 O 0.4919(3) 0.29561(13) 0.20230(16) 0.0296(8) Uani 1 1 d .
N1 N 0.4308(3) 0.31866(13) 0.04006(18) 0.0190(8) Uani 1 1 d .
N2 N 0.3715(3) 0.21364(14) 0.07147(19) 0.0196(8) Uani 1 1 d .
C1 C 0.4056(4) 0.28738(16) -0.0211(2) 0.0210(9) Uani 1 1 d .
H1A H 0.4239 0.3058 -0.0562 0.025 Uiso 1 1 calc R
H1B H 0.3133 0.2791 -0.0418 0.025 Uiso 1 1 calc R
C2 C 0.4834(5) 0.24066(16) -0.0057(2) 0.0228(10) Uani 1 1 d .
C3 C 0.4926(4) 0.21549(17) 0.0615(2) 0.0205(9) Uani 1 1 d .
H3A H 0.5231 0.1822 0.0614 0.025 Uiso 1 1 calc R
H3B H 0.5578 0.2323 0.1018 0.025 Uiso 1 1 calc R
C4 C 0.6209(5) 0.2502(2) 0.0032(3) 0.0339(12) Uani 1 1 d .
H4A H 0.6203 0.2653 -0.0391 0.051 Uiso 1 1 calc R
H4B H 0.6679 0.2198 0.0113 0.051 Uiso 1 1 calc R
H4C H 0.6630 0.2716 0.0430 0.051 Uiso 1 1 calc R
C5 C 0.4188(5) 0.20797(18) -0.0687(3) 0.0322(12) Uani 1 1 d .
H5A H 0.3307 0.2012 -0.0745 0.048 Uiso 1 1 calc R
H5B H 0.4667 0.1778 -0.0614 0.048 Uiso 1 1 calc R
H5C H 0.4175 0.2239 -0.1105 0.048 Uiso 1 1 calc R
C6 C 0.4526(5) 0.40574(16) 0.1094(2) 0.0237(10) Uani 1 1 d .
C7 C 0.3615(4) 0.39953(17) 0.1385(2) 0.0238(10) Uani 1 1 d .
C8 C 0.3698(5) 0.43165(17) 0.1936(3) 0.0266(11) Uani 1 1 d .
C9 C 0.4797(5) 0.45919(18) 0.2238(3) 0.0296(11) Uani 1 1 d .
H9 H 0.4876 0.4790 0.2622 0.035 Uiso 1 1 calc R
C10 C 0.5801(5) 0.45978(18) 0.2016(3) 0.0295(11) Uani 1 1 d .
C11 C 0.5616(5) 0.43470(17) 0.1416(2) 0.0271(11) Uani 1 1 d .
H11 H 0.6230 0.4371 0.1219 0.032 Uiso 1 1 calc R
C12 C 0.2577(5) 0.43518(18) 0.2165(3) 0.0310(12) Uani 1 1 d .
C13 C 0.1327(5) 0.4442(2) 0.1531(3) 0.0438(14) Uani 1 1 d .
H13A H 0.1167 0.4176 0.1202 0.066 Uiso 1 1 calc R
H13B H 0.1394 0.4742 0.1306 0.066 Uiso 1 1 calc R
H13C H 0.0617 0.4465 0.1680 0.066 Uiso 1 1 calc R
C14 C 0.2472(6) 0.3893(2) 0.2539(3) 0.0394(13) Uani 1 1 d .
H14A H 0.3274 0.3841 0.2949 0.059 Uiso 1 1 calc R
H14B H 0.2311 0.3619 0.2222 0.059 Uiso 1 1 calc R
H14C H 0.1762 0.3924 0.2686 0.059 Uiso 1 1 calc R
C15 C 0.2759(6) 0.4775(2) 0.2670(3) 0.0463(16) Uani 1 1 d .
H15A H 0.2008 0.4800 0.2783 0.069 Uiso 1 1 calc R
H15B H 0.2858 0.5073 0.2451 0.069 Uiso 1 1 calc R
H15C H 0.3527 0.4720 0.3098 0.069 Uiso 1 1 calc R
C16 C 0.7037(5) 0.4876(2) 0.2430(3) 0.0360(13) Uani 1 1 d .
C17 C 0.6752(6) 0.5416(2) 0.2426(3) 0.0442(15) Uani 1 1 d .
H17A H 0.7532 0.5585 0.2729 0.066 Uiso 1 1 calc R
H17B H 0.6078 0.5467 0.2595 0.066 Uiso 1 1 calc R
H17C H 0.6466 0.5540 0.1950 0.066 Uiso 1 1 calc R
C18 C 0.8043(6) 0.4803(2) 0.2134(3) 0.0467(15) Uani 1 1 d .
H18A H 0.8812 0.4989 0.2406 0.070 Uiso 1 1 calc R
H18B H 0.7699 0.4910 0.1648 0.070 Uiso 1 1 calc R
H18C H 0.8265 0.4461 0.2156 0.070 Uiso 1 1 calc R
C19 C 0.7595(6) 0.4699(2) 0.3189(3) 0.0489(16) Uani 1 1 d .
H19A H 0.7799 0.4356 0.3201 0.073 Uiso 1 1 calc R
H19B H 0.6964 0.4748 0.3389 0.073 Uiso 1 1 calc R
H19C H 0.8376 0.4880 0.3459 0.073 Uiso 1 1 calc R
C20 C 0.5505(4) 0.39858(17) 0.0042(2) 0.0220(10) Uani 1 1 d .
C21 C 0.6714(5) 0.37803(19) 0.0335(3) 0.0297(11) Uani 1 1 d .
H21 H 0.6847 0.3502 0.0616 0.036 Uiso 1 1 calc R
C22 C 0.7730(5) 0.3974(2) 0.0223(3) 0.0358(13) Uani 1 1 d .
H22 H 0.8555 0.3831 0.0427 0.043 Uiso 1 1 calc R
C23 C 0.7534(6) 0.4380(2) -0.0191(3) 0.0415(14) Uani 1 1 d .
H23 H 0.8230 0.4518 -0.0266 0.050 Uiso 1 1 calc R
C24 C 0.6331(6) 0.4585(2) -0.0493(3) 0.0385(13) Uani 1 1 d .
H24 H 0.6198 0.4858 -0.0785 0.046 Uiso 1 1 calc R
C25 C 0.5317(5) 0.43941(18) -0.0374(3) 0.0298(11) Uani 1 1 d .
H25 H 0.4496 0.4541 -0.0575 0.036 Uiso 1 1 calc R
C26 C 0.2777(4) 0.39812(17) -0.0382(2) 0.0238(10) Uani 1 1 d .
C27 C 0.2433(5) 0.38399(18) -0.1073(2) 0.0285(11) Uani 1 1 d .
H27 H 0.2997 0.3640 -0.1185 0.034 Uiso 1 1 calc R
C28 C 0.1294(5) 0.3985(2) -0.1598(3) 0.0379(13) Uani 1 1 d .
H28 H 0.1073 0.3882 -0.2063 0.045 Uiso 1 1 calc R
C29 C 0.0477(5) 0.4281(2) -0.1438(3) 0.0403(14) Uani 1 1 d .
H29 H -0.0309 0.4382 -0.1796 0.048 Uiso 1 1 calc R
C30 C 0.0801(5) 0.4430(2) -0.0763(3) 0.0418(14) Uani 1 1 d .
H30 H 0.0243 0.4638 -0.0658 0.050 Uiso 1 1 calc R
C31 C 0.1931(5) 0.42779(19) -0.0236(3) 0.0335(12) Uani 1 1 d .
H31 H 0.2135 0.4376 0.0229 0.040 Uiso 1 1 calc R
C32 C 0.1956(4) 0.16874(17) 0.1161(2) 0.0215(10) Uani 1 1 d .
C33 C 0.1665(4) 0.20870(16) 0.1488(2) 0.0207(9) Uani 1 1 d .
C34 C 0.0530(4) 0.20695(17) 0.1621(2) 0.0221(10) Uani 1 1 d .
C35 C -0.0275(4) 0.16810(18) 0.1354(2) 0.0257(10) Uani 1 1 d .
H35 H -0.1050 0.1674 0.1421 0.031 Uiso 1 1 calc R
C36 C -0.0039(4) 0.12973(17) 0.0993(2) 0.0242(10) Uani 1 1 d .
C37 C 0.1109(4) 0.13034(17) 0.0916(2) 0.0223(10) Uani 1 1 d .
H37 H 0.1323 0.1042 0.0693 0.027 Uiso 1 1 calc R
C38 C 0.0223(5) 0.24732(18) 0.2020(3) 0.0276(11) Uani 1 1 d .
C39 C -0.0068(5) 0.29430(19) 0.1604(3) 0.0342(12) Uani 1 1 d .
H39A H 0.0664 0.3030 0.1497 0.051 Uiso 1 1 calc R
H39B H -0.0224 0.3199 0.1880 0.051 Uiso 1 1 calc R
H39C H -0.0832 0.2901 0.1170 0.051 Uiso 1 1 calc R
C40 C -0.0967(5) 0.2352(2) 0.2162(3) 0.0418(14) Uani 1 1 d .
H40A H -0.1719 0.2327 0.1719 0.063 Uiso 1 1 calc R
H40B H -0.1106 0.2606 0.2446 0.063 Uiso 1 1 calc R
H40C H -0.0831 0.2045 0.2410 0.063 Uiso 1 1 calc R
C41 C 0.1357(5) 0.2543(2) 0.2728(3) 0.0340(12) Uani 1 1 d .
H41A H 0.1514 0.2244 0.2994 0.051 Uiso 1 1 calc R
H41B H 0.1154 0.2800 0.2986 0.051 Uiso 1 1 calc R
H41C H 0.2125 0.2630 0.2654 0.051 Uiso 1 1 calc R
C42 C -0.1024(4) 0.08895(18) 0.0722(3) 0.0270(11) Uani 1 1 d .
C43 C -0.2337(5) 0.1093(2) 0.0252(3) 0.0436(14) Uani 1 1 d .
H43A H -0.2638 0.1308 0.0523 0.065 Uiso 1 1 calc R
H43B H -0.2949 0.0829 0.0065 0.065 Uiso 1 1 calc R
H43C H -0.2266 0.1272 -0.0132 0.065 Uiso 1 1 calc R
C44 C -0.1123(6) 0.0633(2) 0.1349(3) 0.0423(14) Uani 1 1 d .
H44A H -0.0288 0.0495 0.1644 0.063 Uiso 1 1 calc R
H44B H -0.1764 0.0377 0.1182 0.063 Uiso 1 1 calc R
H44C H -0.1378 0.0865 0.1620 0.063 Uiso 1 1 calc R
C45 C -0.0643(5) 0.0519(2) 0.0305(3) 0.0401(14) Uani 1 1 d .
H45A H -0.0602 0.0674 -0.0105 0.060 Uiso 1 1 calc R
H45B H -0.1280 0.0261 0.0155 0.060 Uiso 1 1 calc R
H45C H 0.0199 0.0385 0.0596 0.060 Uiso 1 1 calc R
C46 C 0.4704(5) 0.15785(16) 0.1979(2) 0.0244(10) Uani 1 1 d .
C47 C 0.5966(5) 0.1492(2) 0.2074(3) 0.0335(12) Uani 1 1 d .
H47 H 0.6178 0.1486 0.1681 0.040 Uiso 1 1 calc R
C48 C 0.6915(5) 0.1416(2) 0.2728(3) 0.0432(14) Uani 1 1 d .
H48 H 0.7771 0.1357 0.2785 0.052 Uiso 1 1 calc R
C49 C 0.6614(6) 0.1427(2) 0.3300(3) 0.0461(15) Uani 1 1 d .
H49 H 0.7264 0.1375 0.3752 0.055 Uiso 1 1 calc R
C50 C 0.5374(6) 0.1512(2) 0.3216(3) 0.0402(14) Uani 1 1 d .
H50 H 0.5173 0.1520 0.3613 0.048 Uiso 1 1 calc R
C51 C 0.4411(5) 0.15882(18) 0.2560(3) 0.0308(11) Uani 1 1 d .
H51 H 0.3557 0.1646 0.2508 0.037 Uiso 1 1 calc R
C52 C 0.3525(4) 0.11276(16) 0.0645(2) 0.0215(10) Uani 1 1 d .
C53 C 0.2882(5) 0.11334(19) -0.0071(3) 0.0319(12) Uani 1 1 d .
H53 H 0.2436 0.1414 -0.0301 0.038 Uiso 1 1 calc R
C54 C 0.2890(5) 0.0728(2) -0.0456(3) 0.0384(13) Uani 1 1 d .
H54 H 0.2454 0.0733 -0.0948 0.046 Uiso 1 1 calc R
C55 C 0.3520(5) 0.03211(19) -0.0131(3) 0.0383(13) Uani 1 1 d .
H55 H 0.3527 0.0047 -0.0398 0.046 Uiso 1 1 calc R
C56 C 0.4141(6) 0.0307(2) 0.0582(3) 0.0401(14) Uani 1 1 d .
H56 H 0.4568 0.0022 0.0808 0.048 Uiso 1 1 calc R
C57 C 0.4142(5) 0.07085(18) 0.0969(3) 0.0315(12) Uani 1 1 d .
H57 H 0.4570 0.0698 0.1461 0.038 Uiso 1 1 calc R
C58 C 0.0080(5) 0.2660(2) -0.0448(3) 0.0374(13) Uani 1 1 d .
C59 C -0.0157(6) 0.3036(2) -0.1013(3) 0.0497(16) Uani 1 1 d .
H59A H -0.0312 0.3348 -0.0847 0.075 Uiso 1 1 calc R
H59B H -0.0907 0.2944 -0.1430 0.075 Uiso 1 1 calc R
H59C H 0.0596 0.3057 -0.1125 0.075 Uiso 1 1 calc R
C60 C -0.1064(6) 0.2638(3) -0.0270(3) 0.0561(18) Uani 1 1 d .
H60A H -0.0894 0.2412 0.0116 0.084 Uiso 1 1 calc R
H60B H -0.1812 0.2529 -0.0676 0.084 Uiso 1 1 calc R
H60C H -0.1234 0.2957 -0.0131 0.084 Uiso 1 1 calc R
C61 C 0.0352(6) 0.2180(2) -0.0686(3) 0.0485(15) Uani 1 1 d .
H61A H 0.1110 0.2205 -0.0793 0.073 Uiso 1 1 calc R
H61B H -0.0387 0.2079 -0.1104 0.073 Uiso 1 1 calc R
H61C H 0.0510 0.1942 -0.0317 0.073 Uiso 1 1 calc R
C62 C 0.4944(6) 0.2934(2) 0.2712(3) 0.0448(15) Uani 1 1 d .
H62A H 0.5121 0.2603 0.2899 0.054 Uiso 1 1 calc R
H62B H 0.4116 0.3042 0.2712 0.054 Uiso 1 1 calc R
C63 C 0.6020(6) 0.3272(3) 0.3137(3) 0.0560(18) Uani 1 1 d .
H63A H 0.5683 0.3591 0.3183 0.067 Uiso 1 1 calc R
H63B H 0.6523 0.3140 0.3607 0.067 Uiso 1 1 calc R
C64 C 0.6822(7) 0.3301(3) 0.2714(4) 0.0602(19) Uani 1 1 d .
H64A H 0.6835 0.3633 0.2551 0.072 Uiso 1 1 calc R
H64B H 0.7714 0.3199 0.2998 0.072 Uiso 1 1 calc R
C65 C 0.6226(5) 0.2979(2) 0.2122(3) 0.0443(15) Uani 1 1 d .
H65A H 0.6307 0.3108 0.1703 0.053 Uiso 1 1 calc R
H65B H 0.6627 0.2657 0.2225 0.053 Uiso 1 1 calc R

loop_
_atom_site_aniso_label
_atom_site_aniso_U_11
_atom_site_aniso_U_22
_atom_site_aniso_U_33
_atom_site_aniso_U_23
_atom_site_aniso_U_13
_atom_site_aniso_U_12
Y1 0.0337(3) 0.0237(2) 0.0307(3) 0.0057(2) 0.0224(2) 0.0072(2)
P1 0.0183(6) 0.0215(6) 0.0206(6) -0.0023(5) 0.0092(5) -0.0024(5)
P5 0.0194(6) 0.0196(6) 0.0216(6) -0.0025(5) 0.0105(5) -0.0020(5)
O1 0.0223(17) 0.0206(16) 0.0341(19) -0.0058(14) 0.0150(15) -0.0029(14)
O2 0.0244(17) 0.0248(17) 0.0272(17) -0.0066(14) 0.0158(14) -0.0083(14)
O3 0.0121(16) 0.041(2) 0.0205(17) -0.0079(15) -0.0056(13) 0.0025(14)
O4 0.0199(17) 0.049(2) 0.0196(17) 0.0005(15) 0.0079(14) -0.0005(16)
N1 0.0177(19) 0.022(2) 0.0165(18) -0.0019(15) 0.0065(15) -0.0009(15)
N2 0.0141(18) 0.026(2) 0.0202(19) -0.0002(16) 0.0090(16) -0.0005(16)
C1 0.022(2) 0.024(2) 0.017(2) 0.0011(18) 0.0082(19) 0.0032(19)
C2 0.028(3) 0.023(2) 0.024(2) 0.0020(19) 0.016(2) 0.002(2)
C3 0.015(2) 0.023(2) 0.024(2) -0.0019(19) 0.0089(19) -0.0031(18)
C4 0.032(3) 0.035(3) 0.047(3) 0.010(2) 0.029(3) 0.008(2)
C5 0.043(3) 0.028(3) 0.031(3) -0.001(2) 0.021(2) 0.006(2)
C6 0.025(2) 0.020(2) 0.027(2) -0.0054(19) 0.011(2) -0.0039(19)
C7 0.023(2) 0.022(2) 0.028(3) 0.001(2) 0.011(2) 0.0008(19)
C8 0.029(3) 0.022(2) 0.030(3) -0.003(2) 0.013(2) -0.001(2)
C9 0.038(3) 0.025(3) 0.028(3) -0.008(2) 0.016(2) -0.003(2)
C10 0.035(3) 0.026(3) 0.027(3) -0.005(2) 0.012(2) -0.009(2)
C11 0.030(3) 0.028(3) 0.025(2) -0.003(2) 0.014(2) -0.005(2)
C12 0.037(3) 0.028(3) 0.034(3) -0.007(2) 0.021(2) -0.001(2)
C13 0.035(3) 0.052(4) 0.050(4) -0.008(3) 0.023(3) 0.008(3)
C14 0.047(3) 0.043(3) 0.038(3) -0.006(3) 0.028(3) -0.004(3)
C15 0.055(4) 0.042(3) 0.057(4) -0.023(3) 0.038(3) -0.009(3)
C16 0.040(3) 0.039(3) 0.029(3) -0.012(2) 0.014(2) -0.017(3)
C17 0.057(4) 0.036(3) 0.045(3) -0.012(3) 0.026(3) -0.020(3)
C18 0.036(3) 0.052(4) 0.052(4) -0.020(3) 0.017(3) -0.018(3)
C19 0.048(4) 0.050(4) 0.036(3) -0.005(3) 0.004(3) -0.020(3)
C20 0.022(2) 0.026(2) 0.020(2) -0.0064(19) 0.0089(19) -0.0075(19)
C21 0.028(3) 0.030(3) 0.032(3) -0.002(2) 0.014(2) -0.005(2)
C22 0.022(3) 0.044(3) 0.045(3) -0.010(3) 0.018(2) -0.008(2)
C23 0.041(3) 0.043(3) 0.052(4) -0.009(3) 0.031(3) -0.019(3)
C24 0.045(3) 0.034(3) 0.042(3) 0.001(2) 0.024(3) -0.014(3)
C25 0.034(3) 0.028(3) 0.030(3) -0.004(2) 0.015(2) -0.006(2)
C26 0.017(2) 0.024(2) 0.028(3) 0.004(2) 0.005(2) -0.0033(19)
C27 0.030(3) 0.028(3) 0.023(2) 0.003(2) 0.007(2) 0.000(2)
C28 0.041(3) 0.036(3) 0.030(3) 0.010(2) 0.008(2) -0.001(3)
C29 0.025(3) 0.046(3) 0.042(3) 0.021(3) 0.005(2) 0.003(2)
C30 0.032(3) 0.042(3) 0.053(4) 0.012(3) 0.019(3) 0.010(3)
C31 0.031(3) 0.034(3) 0.033(3) 0.000(2) 0.012(2) 0.002(2)
C32 0.020(2) 0.026(2) 0.020(2) -0.0005(19) 0.0096(19) -0.0040(19)
C33 0.022(2) 0.022(2) 0.021(2) -0.0010(18) 0.0114(19) -0.0021(19)
C34 0.013(2) 0.026(2) 0.027(2) -0.001(2) 0.0080(19) -0.0021(19)
C35 0.020(2) 0.033(3) 0.027(2) 0.004(2) 0.011(2) -0.002(2)
C36 0.020(2) 0.024(2) 0.027(2) 0.002(2) 0.008(2) -0.005(2)
C37 0.021(2) 0.022(2) 0.021(2) -0.0011(19) 0.0054(19) -0.0018(19)
C38 0.021(2) 0.032(3) 0.035(3) -0.009(2) 0.017(2) -0.004(2)
C39 0.030(3) 0.034(3) 0.040(3) -0.007(2) 0.016(2) 0.002(2)
C40 0.031(3) 0.052(4) 0.055(4) -0.017(3) 0.030(3) -0.008(3)
C41 0.032(3) 0.047(3) 0.027(3) -0.008(2) 0.016(2) -0.006(2)
C42 0.019(2) 0.027(3) 0.031(3) 0.000(2) 0.005(2) -0.007(2)
C43 0.029(3) 0.036(3) 0.052(4) -0.001(3) 0.003(3) -0.005(2)
C44 0.044(3) 0.039(3) 0.041(3) 0.004(3) 0.014(3) -0.015(3)
C45 0.035(3) 0.031(3) 0.053(4) -0.014(3) 0.017(3) -0.013(2)
C46 0.028(3) 0.019(2) 0.024(2) -0.0006(19) 0.009(2) -0.005(2)
C47 0.026(3) 0.046(3) 0.030(3) 0.010(2) 0.012(2) 0.004(2)
C48 0.028(3) 0.056(4) 0.038(3) 0.013(3) 0.006(3) 0.002(3)
C49 0.048(4) 0.051(4) 0.029(3) 0.011(3) 0.005(3) -0.003(3)
C50 0.048(4) 0.047(3) 0.023(3) 0.004(2) 0.012(3) -0.003(3)
C51 0.034(3) 0.033(3) 0.027(3) -0.001(2) 0.015(2) -0.002(2)
C52 0.020(2) 0.022(2) 0.026(2) -0.0047(19) 0.013(2) -0.0036(19)
C53 0.032(3) 0.030(3) 0.033(3) -0.006(2) 0.013(2) -0.004(2)
C54 0.036(3) 0.043(3) 0.035(3) -0.017(3) 0.013(3) -0.012(3)
C55 0.037(3) 0.028(3) 0.058(4) -0.018(3) 0.027(3) -0.006(2)
C56 0.046(3) 0.026(3) 0.054(4) -0.001(3) 0.027(3) 0.006(2)
C57 0.037(3) 0.027(3) 0.033(3) -0.002(2) 0.017(2) 0.000(2)
C58 0.033(3) 0.047(3) 0.030(3) 0.001(2) 0.011(2) -0.002(3)
C59 0.045(4) 0.057(4) 0.045(4) 0.006(3) 0.016(3) 0.004(3)
C60 0.037(3) 0.093(6) 0.038(3) -0.010(3) 0.016(3) -0.008(3)
C61 0.045(4) 0.055(4) 0.038(3) -0.004(3) 0.009(3) -0.003(3)
C62 0.047(4) 0.059(4) 0.030(3) -0.004(3) 0.016(3) -0.006(3)
C63 0.039(3) 0.092(5) 0.033(3) -0.014(3) 0.009(3) -0.012(4)
C64 0.047(4) 0.071(5) 0.049(4) -0.010(4) 0.005(3) -0.006(4)
C65 0.021(3) 0.066(4) 0.038(3) 0.002(3) 0.004(2) -0.004(3)

loop_
_atom_type_symbol
_atom_type_description
_atom_type_scat_dispersion_real
_atom_type_scat_dispersion_imag
_atom_type_scat_source
C C 0.0033 0.0016 'International Tables Vol C Tables 4.2.6.8 and 6.1.1.4'
H H 0.0000 0.0000 'International Tables Vol C Tables 4.2.6.8 and 6.1.1.4'
N N 0.0061 0.0033 'International Tables Vol C Tables 4.2.6.8 and 6.1.1.4'
O O 0.0106 0.0060 'International Tables Vol C Tables 4.2.6.8 and 6.1.1.4'
P P 0.1023 0.0942 'International Tables Vol C Tables 4.2.6.8 and 6.1.1.4'
Y Y -2.7962 3.5667 'International Tables Vol C Tables 4.2.6.8 and 6.1.1.4'

loop_
_geom_angle_atom_site_label_1
_geom_angle_atom_site_label_2
_geom_angle_atom_site_label_3
_geom_angle
O3 Y1 O2 95.64(13)
O3 Y1 O1 96.08(13)
O2 Y1 O1 109.28(12)
O3 Y1 N2 92.93(13)
O2 Y1 N2 83.19(12)
O1 Y1 N2 163.72(12)
O3 Y1 N1 103.09(13)
O2 Y1 N1 155.83(12)
O1 Y1 N1 84.01(12)
N2 Y1 N1 80.75(12)
O3 Y1 O4 173.47(12)
O2 Y1 O4 78.33(12)
O1 Y1 O4 83.70(12)
N2 Y1 O4 88.87(12)
N1 Y1 O4 83.39(11)
N1 P1 C6 110.6(2)
N1 P1 C20 113.8(2)
C6 P1 C20 104.6(2)
N1 P1 C26 114.8(2)
C6 P1 C26 108.7(2)
C20 P1 C26 103.7(2)
N2 P5 C32 112.8(2)
N2 P5 C46 115.0(2)
C32 P5 C46 107.7(2)
N2 P5 C52 110.7(2)
C32 P5 C52 106.4(2)
C46 P5 C52 103.6(2)
C7 O1 Y1 128.5(3)
C33 O2 Y1 123.1(3)
C58 O3 Y1 167.1(3)
C65 O4 C62 105.3(4)
C65 O4 Y1 130.9(3)
C62 O4 Y1 123.6(3)
C1 N1 P1 118.6(3)
C1 N1 Y1 106.1(3)
P1 N1 Y1 114.34(19)
C3 N2 P5 117.3(3)
C3 N2 Y1 116.1(3)
P5 N2 Y1 116.09(18)
N1 C1 C2 115.1(4)
C4 C2 C5 108.7(4)
C4 C2 C1 110.9(4)
C5 C2 C1 106.8(4)
C4 C2 C3 106.4(4)
C5 C2 C3 110.7(4)
C1 C2 C3 113.3(4)
N2 C3 C2 115.2(4)
C11 C6 C7 121.6(4)
C11 C6 P1 120.1(4)
C7 C6 P1 118.2(3)
O1 C7 C6 120.6(4)
O1 C7 C8 122.5(4)
C6 C7 C8 116.9(4)
C9 C8 C7 117.8(4)
C9 C8 C12 122.2(4)
C7 C8 C12 120.0(4)
C8 C9 C10 124.3(5)
C11 C10 C9 117.1(5)
C11 C10 C16 122.7(5)
C9 C10 C16 120.2(4)
C10 C11 C6 120.5(5)
C13 C12 C14 110.2(5)
C13 C12 C8 109.7(4)
C14 C12 C8 110.8(4)
C13 C12 C15 107.0(5)
C14 C12 C15 107.5(4)
C8 C12 C15 111.5(4)
C18 C16 C10 111.7(4)
C18 C16 C17 108.7(5)
C10 C16 C17 110.4(5)
C18 C16 C19 108.4(5)
C10 C16 C19 109.0(4)
C17 C16 C19 108.6(5)
C21 C20 C25 119.1(4)
C21 C20 P1 118.6(4)
C25 C20 P1 122.0(4)
C22 C21 C20 121.0(5)
C21 C22 C23 119.4(5)
C24 C23 C22 120.1(5)
C23 C24 C25 120.4(5)
C24 C25 C20 119.9(5)
C31 C26 C27 117.8(4)
C31 C26 P1 122.6(4)
C27 C26 P1 119.6(4)
C28 C27 C26 121.6(5)
C27 C28 C29 119.3(5)
C30 C29 C28 120.2(5)
C29 C30 C31 120.4(5)
C30 C31 C26 120.7(5)
C37 C32 C33 121.2(4)
C37 C32 P5 120.8(4)
C33 C32 P5 117.9(3)
O2 C33 C32 119.5(4)
O2 C33 C34 122.0(4)
C32 C33 C34 118.5(4)
C35 C34 C33 116.9(4)
C35 C34 C38 122.5(4)
C33 C34 C38 120.6(4)
C34 C35 C36 125.2(4)
C37 C36 C35 117.0(4)
C37 C36 C42 123.4(4)
C35 C36 C42 119.6(4)
C36 C37 C32 120.9(4)
C34 C38 C39 111.1(4)
C34 C38 C41 109.6(4)
C39 C38 C41 110.3(4)
C34 C38 C40 111.2(4)
C39 C38 C40 107.0(4)
C41 C38 C40 107.6(4)
C45 C42 C43 108.2(4)
C45 C42 C36 112.1(4)
C43 C42 C36 110.1(4)
C45 C42 C44 108.4(5)
C43 C42 C44 109.4(4)
C36 C42 C44 108.7(4)
C51 C46 C47 118.7(5)
C51 C46 P5 121.7(4)
C47 C46 P5 119.6(4)
C48 C47 C46 121.1(5)
C49 C48 C47 119.7(5)
C50 C49 C48 120.0(5)
C49 C50 C51 120.8(5)
C50 C51 C46 119.7(5)
C53 C52 C57 118.8(4)
C53 C52 P5 116.9(4)
C57 C52 P5 124.2(4)
C52 C53 C54 119.8(5)
C55 C54 C53 120.6(5)
C54 C55 C56 120.3(5)
C55 C56 C57 119.7(5)
C56 C57 C52 120.8(5)
O3 C58 C60 111.1(5)
O3 C58 C61 108.9(5)
C60 C58 C61 111.3(5)
O3 C58 C59 105.9(5)
C60 C58 C59 109.1(5)
C61 C58 C59 110.3(5)
O4 C62 C63 104.3(5)
C64 C63 C62 103.0(5)
C65 C64 C63 106.5(6)
O4 C65 C64 104.5(5)

loop_
_geom_bond_atom_site_label_1
_geom_bond_atom_site_label_2
_geom_bond_distance
Y1 O3 2.072(3)
Y1 O2 2.191(3)
Y1 O1 2.232(3)
Y1 N2 2.402(4)
Y1 N1 2.432(4)
Y1 O4 2.462(3)
P1 N1 1.597(4)
P1 C6 1.791(5)
P1 C20 1.822(5)
P1 C26 1.825(5)
P5 N2 1.599(4)
P5 C32 1.793(5)
P5 C46 1.819(5)
P5 C52 1.823(5)
O1 C7 1.310(6)
O2 C33 1.322(5)
O3 C58 1.408(6)
O4 C65 1.421(6)
O4 C62 1.439(6)
N1 C1 1.481(5)
N2 C3 1.480(5)
C1 C2 1.534(6)
C2 C4 1.527(7)
C2 C5 1.527(7)
C2 C3 1.542(6)
C6 C11 1.404(7)
C6 C7 1.414(6)
C7 C8 1.436(7)
C8 C9 1.386(7)
C8 C12 1.542(7)
C9 C10 1.402(7)
C10 C11 1.381(7)
C10 C16 1.534(7)
C12 C13 1.528(8)
C12 C14 1.530(7)
C12 C15 1.542(7)
C16 C18 1.526(8)
C16 C17 1.536(8)
C16 C19 1.539(8)
C20 C21 1.386(7)
C20 C25 1.397(7)
C21 C22 1.383(7)
C22 C23 1.389(8)
C23 C24 1.380(8)
C24 C25 1.385(7)
C26 C31 1.395(7)
C26 C27 1.400(7)
C27 C28 1.380(7)
C28 C29 1.384(8)
C29 C30 1.378(8)
C30 C31 1.382(8)
C32 C37 1.393(6)
C32 C33 1.416(6)
C33 C34 1.432(6)
C34 C35 1.383(7)
C34 C38 1.526(6)
C35 C36 1.397(7)
C36 C37 1.385(6)
C36 C42 1.536(6)
C38 C39 1.533(7)
C38 C41 1.537(7)
C38 C40 1.541(7)
C42 C45 1.527(7)
C42 C43 1.531(7)
C42 C44 1.543(7)
C46 C51 1.389(7)
C46 C47 1.393(7)
C47 C48 1.379(7)
C48 C49 1.376(8)
C49 C50 1.374(9)
C50 C51 1.388(7)
C52 C53 1.383(7)
C52 C57 1.390(7)
C53 C54 1.391(7)
C54 C55 1.366(8)
C55 C56 1.373(8)
C56 C57 1.383(7)
C58 C60 1.499(8)
C58 C61 1.504(8)
C58 C59 1.522(8)
C62 C63 1.516(8)
C63 C64 1.515(9)
C64 C65 1.458(9)
